data_7115614
loop_
_publ_author_name
'Xiangqing Jia'
'Lei Zhang'
'Chuan Qin'
'Xuebing Leng'
'Zheng Huang'

_publ_section_title
;
 Iridium complexes of new NCP pincer ligands: catalytic alkane
 dehydrogenation and alkene isomerization
;
_journal_name_full Chem.Commun.
_journal_page_first 11056
_journal_paper_doi 10.1039/C3cc46851H
_journal_volume 50
_journal_year 2014
_chemical_absolute_configuration ad
_chemical_formula_sum 'C26 H37 Cl Ir N O P'
_chemical_formula_weight 638.19
_chemical_name_systematic
; 
 ? 
;
_space_group_IT_number 18
_symmetry_cell_setting orthorhombic
_symmetry_space_group_name_Hall 'P 2 2ab'
_symmetry_space_group_name_H-M 'P 21 21 2'
_atom_sites_solution_hydrogens geom
_atom_sites_solution_primary direct
_atom_sites_solution_secondary difmap
_audit_creation_method SHELXL-97
_cell_angle_alpha 90.00
_cell_angle_beta 90.00
_cell_angle_gamma 90.00
_cell_formula_units_Z 4
_cell_length_a 15.6237(15)
_cell_length_b 16.1007(16)
_cell_length_c 9.9759(10)
_cell_measurement_reflns_used 7603
_cell_measurement_temperature 133(2)
_cell_measurement_theta_max 30.13
_cell_measurement_theta_min 2.40
_cell_volume 2509.5(4)
_computing_cell_refinement 'Bruker SAINT'
_computing_data_collection 'Bruker APEX2'
_computing_data_reduction 'Bruker SAINT'
_computing_molecular_graphics 'Bruker SHELXTL'
_computing_publication_material 'Bruker SHELXTL'
_computing_structure_refinement 'SHELXL-97 (Sheldrick, 2008)'
_computing_structure_solution 'SHELXS-97 (Sheldrick, 2008)'
_diffrn_ambient_temperature 133(2)
_diffrn_measured_fraction_theta_full 0.993
_diffrn_measured_fraction_theta_max 0.993
_diffrn_measurement_device_type 'Bruker APEX-II CCD'
_diffrn_measurement_method '\f and \w scans'
_diffrn_radiation_monochromator graphite
_diffrn_radiation_source 'fine-focus sealed tube'
_diffrn_radiation_type MoK\a
_diffrn_radiation_wavelength 0.71073
_diffrn_reflns_av_R_equivalents 0.0469
_diffrn_reflns_av_sigmaI/netI 0.0592
_diffrn_reflns_limit_h_max 22
_diffrn_reflns_limit_h_min -22
_diffrn_reflns_limit_k_max 23
_diffrn_reflns_limit_k_min -15
_diffrn_reflns_limit_l_max 14
_diffrn_reflns_limit_l_min -14
_diffrn_reflns_number 24962
_diffrn_reflns_theta_full 30.78
_diffrn_reflns_theta_max 30.78
_diffrn_reflns_theta_min 1.82
_exptl_absorpt_coefficient_mu 5.509
_exptl_absorpt_correction_T_max 0.7702
_exptl_absorpt_correction_T_min 0.4921
_exptl_absorpt_correction_type multi-scan
_exptl_absorpt_process_details sadabs
_exptl_crystal_colour yellow
_exptl_crystal_density_diffrn 1.689
_exptl_crystal_density_method 'not measured'
_exptl_crystal_description block
_exptl_crystal_F_000 1268
_exptl_crystal_size_max 0.15
_exptl_crystal_size_mid 0.08
_exptl_crystal_size_min 0.05
_refine_diff_density_max 0.860
_refine_diff_density_min -0.922
_refine_diff_density_rms 0.103
_refine_ls_abs_structure_details 'Flack H D (1983), Acta Cryst. A39, 876-881'
_refine_ls_abs_structure_Flack -0.016(6)
_refine_ls_extinction_method none
_refine_ls_goodness_of_fit_ref 0.880
_refine_ls_hydrogen_treatment constr
_refine_ls_matrix_type full
_refine_ls_number_parameters 320
_refine_ls_number_reflns 7798
_refine_ls_number_restraints 6
_refine_ls_restrained_S_all 0.880
_refine_ls_R_factor_all 0.0327
_refine_ls_R_factor_gt 0.0263
_refine_ls_shift/su_max 0.002
_refine_ls_shift/su_mean 0.000
_refine_ls_structure_factor_coef Fsqd
_refine_ls_weighting_details 'calc w=1/[\s^2^(Fo^2^)+(0.0099P)^2^+0.0000P] where P=(Fo^2^+2Fc^2^)/3'
_refine_ls_weighting_scheme calc
_refine_ls_wR_factor_gt 0.0507
_refine_ls_wR_factor_ref 0.0528
_reflns_number_gt 7063
_reflns_number_total 7798
_reflns_threshold_expression >2sigma(I)
_cod_data_source_file c3cc46851h2.cif
_cod_data_source_block dm12530
_cod_original_sg_symbol_H-M P2(1)2(1)2
_cod_database_code 7115614

loop_
_symmetry_equiv_pos_as_xyz
'x, y, z'
'x+1/2, -y+1/2, -z'
'-x+1/2, y+1/2, -z'
'-x, -y, z'

loop_
_atom_site_label
_atom_site_type_symbol
_atom_site_fract_x
_atom_site_fract_y
_atom_site_fract_z
_atom_site_U_iso_or_equiv
_atom_site_adp_type
_atom_site_occupancy
_atom_site_symmetry_multiplicity
_atom_site_calc_flag
_atom_site_refinement_flags
_atom_site_disorder_assembly
_atom_site_disorder_group
Ir1 Ir 0.394696(8) 0.193146(8) 0.342422(13) 0.01420(3) Uani 1 1 d . . .
H1M H 0.3310 0.1772 0.4346 0.021 Uiso 1 1 d R . .
N1 N 0.30240(17) 0.17992(19) 0.1890(3) 0.0148(6) Uani 1 1 d . . .
O1 O 0.42354(17) 0.33727(16) 0.5431(3) 0.0226(6) Uani 1 1 d . . .
P1 P 0.46812(6) 0.24436(6) 0.51633(10) 0.01637(19) Uani 1 1 d . A .
Cl1 Cl 0.50046(5) 0.19375(7) 0.15746(10) 0.02549(17) Uani 1 1 d . . .
C1 C 0.34987(18) 0.3054(2) 0.3409(4) 0.0177(6) Uani 1 1 d . . .
C2 C 0.3691(2) 0.3625(2) 0.4406(4) 0.0211(8) Uani 1 1 d . . .
C3 C 0.3348(3) 0.4423(2) 0.4383(5) 0.0268(9) Uani 1 1 d . . .
H3 H 0.3496 0.4819 0.5050 0.032 Uiso 1 1 calc R . .
C4 C 0.2779(2) 0.4623(2) 0.3347(5) 0.0316(9) Uani 1 1 d . . .
H4 H 0.2546 0.5167 0.3305 0.038 Uiso 1 1 calc R . .
C5 C 0.2550(3) 0.4050(3) 0.2387(5) 0.0265(9) Uani 1 1 d . . .
H5 H 0.2153 0.4199 0.1706 0.032 Uiso 1 1 calc R . .
C6 C 0.2902(2) 0.3245(2) 0.2412(4) 0.0205(8) Uani 1 1 d . . .
C7 C 0.2655(2) 0.2540(2) 0.1551(5) 0.0201(7) Uani 1 1 d . . .
C8 C 0.2047(3) 0.2579(3) 0.0543(4) 0.0269(9) Uani 1 1 d . . .
H8 H 0.1803 0.3096 0.0291 0.032 Uiso 1 1 calc R . .
C9 C 0.1799(2) 0.1854(3) -0.0093(4) 0.0303(9) Uani 1 1 d . . .
H9 H 0.1382 0.1867 -0.0786 0.036 Uiso 1 1 calc R . .
C10 C 0.2162(2) 0.1115(3) 0.0290(4) 0.0264(9) Uani 1 1 d . . .
H10 H 0.1989 0.0614 -0.0134 0.032 Uiso 1 1 calc R . .
C11 C 0.2785(2) 0.1090(2) 0.1297(4) 0.0187(8) Uani 1 1 d . . .
C12 C 0.3238(2) 0.0278(2) 0.1631(4) 0.0213(7) Uani 1 1 d . . .
C13 C 0.3729(3) 0.0287(3) 0.2951(5) 0.0288(10) Uani 1 1 d . . .
H13A H 0.4171 0.0720 0.2919 0.043 Uiso 1 1 calc R . .
H13B H 0.4000 -0.0255 0.3093 0.043 Uiso 1 1 calc R . .
H13C H 0.3333 0.0403 0.3690 0.043 Uiso 1 1 calc R . .
C14 C 0.2579(3) -0.0429(3) 0.1755(5) 0.0291(9) Uani 1 1 d . . .
H14A H 0.2146 -0.0278 0.2423 0.044 Uiso 1 1 calc R . .
H14B H 0.2870 -0.0939 0.2035 0.044 Uiso 1 1 calc R . .
H14C H 0.2302 -0.0518 0.0886 0.044 Uiso 1 1 calc R . .
C15 C 0.3850(3) 0.0089(3) 0.0467(4) 0.0291(9) Uani 1 1 d . . .
H15A H 0.3526 0.0065 -0.0373 0.044 Uiso 1 1 calc R . .
H15B H 0.4132 -0.0446 0.0624 0.044 Uiso 1 1 calc R . .
H15C H 0.4283 0.0528 0.0408 0.044 Uiso 1 1 calc R . .
C16 C 0.5811(2) 0.2791(2) 0.4932(4) 0.0194(8) Uani 1 1 d . . .
C17 C 0.5801(3) 0.3390(3) 0.3732(4) 0.0267(9) Uani 1 1 d . . .
H17A H 0.6388 0.3566 0.3528 0.040 Uiso 1 1 calc R . .
H17B H 0.5454 0.3878 0.3952 0.040 Uiso 1 1 calc R . .
H17C H 0.5557 0.3109 0.2950 0.040 Uiso 1 1 calc R . .
C18 C 0.6189(2) 0.3285(2) 0.6118(4) 0.0254(9) Uani 1 1 d . . .
H18A H 0.6269 0.2913 0.6886 0.038 Uiso 1 1 calc R . .
H18B H 0.5796 0.3734 0.6366 0.038 Uiso 1 1 calc R . .
H18C H 0.6742 0.3521 0.5857 0.038 Uiso 1 1 calc R . .
C19 C 0.6367(2) 0.2033(3) 0.4614(5) 0.0299(9) Uani 1 1 d . . .
H19A H 0.6126 0.1736 0.3844 0.045 Uiso 1 1 calc R . .
H19B H 0.6380 0.1662 0.5393 0.045 Uiso 1 1 calc R . .
H19C H 0.6950 0.2214 0.4402 0.045 Uiso 1 1 calc R . .
C20 C 0.4502(2) 0.1920(3) 0.6827(3) 0.0234(7) Uani 1 1 d . . .
C21 C 0.3624(4) 0.2095(5) 0.7286(7) 0.0331(18) Uani 0.681(7) 1 d P A 1
H21A H 0.3495 0.1754 0.8073 0.050 Uiso 0.681(7) 1 calc PR A 1
H21B H 0.3218 0.1965 0.6566 0.050 Uiso 0.681(7) 1 calc PR A 1
H21C H 0.3575 0.2684 0.7523 0.050 Uiso 0.681(7) 1 calc PR A 1
C22 C 0.4583(4) 0.0964(4) 0.6530(7) 0.0324(15) Uani 0.681(7) 1 d P A 1
H22A H 0.5173 0.0834 0.6274 0.049 Uiso 0.681(7) 1 calc PR A 1
H22B H 0.4196 0.0814 0.5795 0.049 Uiso 0.681(7) 1 calc PR A 1
H22C H 0.4429 0.0649 0.7335 0.049 Uiso 0.681(7) 1 calc PR A 1
C23 C 0.5148(4) 0.2101(4) 0.7919(6) 0.0327(17) Uani 0.681(7) 1 d P A 1
H23A H 0.4977 0.1817 0.8745 0.049 Uiso 0.681(7) 1 calc PR A 1
H23B H 0.5172 0.2701 0.8080 0.049 Uiso 0.681(7) 1 calc PR A 1
H23C H 0.5714 0.1903 0.7640 0.049 Uiso 0.681(7) 1 calc PR A 1
C21' C 0.3597(9) 0.1524(11) 0.6914(16) 0.036(4) Uani 0.319(7) 1 d PU A 2
H21D H 0.3565 0.1047 0.6307 0.054 Uiso 0.319(7) 1 calc PR A 2
H21E H 0.3166 0.1936 0.6655 0.054 Uiso 0.319(7) 1 calc PR A 2
H21F H 0.3489 0.1340 0.7835 0.054 Uiso 0.319(7) 1 calc PR A 2
C22' C 0.5163(10) 0.1329(9) 0.7112(16) 0.034(4) Uani 0.319(7) 1 d P A 2
H22D H 0.5096 0.1123 0.8030 0.052 Uiso 0.319(7) 1 calc PR A 2
H22E H 0.5724 0.1597 0.7018 0.052 Uiso 0.319(7) 1 calc PR A 2
H22F H 0.5123 0.0864 0.6482 0.052 Uiso 0.319(7) 1 calc PR A 2
C23' C 0.4492(9) 0.2636(8) 0.8010(13) 0.024(3) Uani 0.319(7) 1 d P A 2
H23D H 0.4470 0.2367 0.8891 0.036 Uiso 0.319(7) 1 calc PR A 2
H23E H 0.3988 0.2992 0.7896 0.036 Uiso 0.319(7) 1 calc PR A 2
H23F H 0.5012 0.2974 0.7945 0.036 Uiso 0.319(7) 1 calc PR A 2
C24 C 0.0218(3) 0.9628(4) 0.1325(5) 0.0585(18) Uani 1 1 d . . .
H24 H 0.0368 0.9368 0.2148 0.070 Uiso 1 1 calc R . .
C25 C 0.0436(4) 0.9257(5) 0.0107(6) 0.0645(19) Uani 1 1 d . . .
H25 H 0.0735 0.8744 0.0096 0.077 Uiso 1 1 calc R . .
C26 C 0.0216(3) 0.9636(4) -0.1066(6) 0.064(2) Uani 1 1 d . . .
H26 H 0.0368 0.9384 -0.1895 0.077 Uiso 1 1 calc R . .

loop_
_atom_site_aniso_label
_atom_site_aniso_U_11
_atom_site_aniso_U_22
_atom_site_aniso_U_33
_atom_site_aniso_U_23
_atom_site_aniso_U_13
_atom_site_aniso_U_12
Ir1 0.01466(5) 0.01455(5) 0.01338(5) 0.00078(6) -0.00122(5) -0.00006(5)
N1 0.0140(12) 0.0184(17) 0.0121(14) 0.0028(11) -0.0007(10) -0.0003(11)
O1 0.0296(14) 0.0187(13) 0.0195(14) -0.0022(11) -0.0025(11) -0.0005(10)
P1 0.0190(4) 0.0156(5) 0.0145(4) 0.0001(4) -0.0016(4) -0.0005(3)
Cl1 0.0236(4) 0.0331(4) 0.0198(4) -0.0045(6) 0.0047(4) -0.0093(4)
C1 0.0162(13) 0.0158(15) 0.0212(16) 0.003(2) 0.0010(14) -0.0010(13)
C2 0.0192(17) 0.0186(19) 0.026(2) -0.0003(15) 0.0019(14) 0.0006(13)
C3 0.029(2) 0.0146(19) 0.037(3) 0.0003(16) 0.0047(18) -0.0020(15)
C4 0.0300(19) 0.0198(19) 0.045(3) 0.008(2) -0.002(2) 0.0037(15)
C5 0.0242(19) 0.020(2) 0.036(2) 0.0087(18) -0.0045(17) 0.0017(15)
C6 0.0202(17) 0.018(2) 0.0227(19) 0.0057(14) -0.0017(14) -0.0019(13)
C7 0.0190(15) 0.0228(18) 0.0184(17) 0.0071(18) -0.0011(17) 0.0015(13)
C8 0.026(2) 0.033(2) 0.022(2) 0.0091(18) -0.0044(16) 0.0018(17)
C9 0.0234(17) 0.047(3) 0.0203(19) 0.001(2) -0.0089(15) -0.001(2)
C10 0.0240(19) 0.035(2) 0.021(2) -0.0067(18) -0.0054(16) -0.0035(16)
C11 0.0176(16) 0.0219(19) 0.017(2) -0.0014(14) 0.0005(13) -0.0044(13)
C12 0.0181(15) 0.0241(18) 0.0218(18) -0.0070(18) -0.0061(17) -0.0009(13)
C13 0.032(2) 0.020(2) 0.034(2) -0.0001(17) -0.0134(18) -0.0018(16)
C14 0.0298(19) 0.030(2) 0.028(3) -0.0011(18) -0.0040(18) -0.0071(16)
C15 0.024(2) 0.029(2) 0.034(2) -0.0126(18) -0.0006(19) -0.0018(17)
C16 0.0173(16) 0.0221(19) 0.0187(18) -0.0001(14) 0.0002(13) -0.0041(12)
C17 0.0283(19) 0.024(2) 0.027(2) 0.0021(16) 0.0009(15) -0.0101(15)
C18 0.0225(19) 0.027(2) 0.0271(19) -0.0044(15) -0.0098(15) -0.0032(14)
C19 0.0215(16) 0.028(2) 0.041(2) -0.003(2) 0.0048(17) -0.0017(16)
C20 0.0301(17) 0.0271(19) 0.0130(18) 0.0034(18) -0.0028(13) -0.0064(18)
C21 0.035(3) 0.047(5) 0.017(3) 0.005(3) 0.007(2) -0.003(3)
C22 0.048(4) 0.025(3) 0.024(3) 0.007(3) -0.002(3) -0.007(3)
C23 0.047(4) 0.034(4) 0.018(3) 0.001(3) -0.004(3) -0.010(3)
C21' 0.041(5) 0.039(5) 0.029(5) 0.003(4) 0.005(4) -0.005(4)
C22' 0.048(9) 0.016(7) 0.039(8) 0.011(6) 0.006(7) 0.005(6)
C23' 0.038(7) 0.020(7) 0.015(6) 0.004(5) 0.004(5) -0.006(5)
C24 0.034(3) 0.114(6) 0.027(3) 0.006(3) -0.002(2) -0.031(3)
C25 0.041(3) 0.101(5) 0.052(4) -0.005(4) 0.004(3) -0.034(3)
C26 0.043(4) 0.123(7) 0.027(3) -0.012(3) 0.003(2) -0.042(3)

loop_
_atom_type_symbol
_atom_type_description
_atom_type_scat_dispersion_real
_atom_type_scat_dispersion_imag
_atom_type_scat_source
C C 0.0033 0.0016 'International Tables Vol C Tables 4.2.6.8 and 6.1.1.4'
H H 0.0000 0.0000 'International Tables Vol C Tables 4.2.6.8 and 6.1.1.4'
N N 0.0061 0.0033 'International Tables Vol C Tables 4.2.6.8 and 6.1.1.4'
O O 0.0106 0.0060 'International Tables Vol C Tables 4.2.6.8 and 6.1.1.4'
P P 0.1023 0.0942 'International Tables Vol C Tables 4.2.6.8 and 6.1.1.4'
Cl Cl 0.1484 0.1585 'International Tables Vol C Tables 4.2.6.8 and 6.1.1.4'
Ir Ir -1.4442 7.9887 'International Tables Vol C Tables 4.2.6.8 and 6.1.1.4'

loop_
_geom_angle_atom_site_label_1
_geom_angle_atom_site_label_2
_geom_angle_atom_site_label_3
_geom_angle
_geom_angle_site_symmetry_1
C1 Ir1 N1 80.90(13) .
C1 Ir1 P1 81.24(11) .
N1 Ir1 P1 161.52(8) .
C1 Ir1 Cl1 103.38(11) .
N1 Ir1 Cl1 85.18(8) .
P1 Ir1 Cl1 103.54(3) .
C1 Ir1 H1M 85.3 .
N1 Ir1 H1M 88.4 .
P1 Ir1 H1M 85.5 .
Cl1 Ir1 H1M 168.2 .
C11 N1 C7 121.2(3) .
C11 N1 Ir1 126.6(2) .
C7 N1 Ir1 112.2(2) .
C2 O1 P1 113.5(2) .
O1 P1 C16 98.36(15) .
O1 P1 C20 101.43(17) .
C16 P1 C20 112.57(17) .
O1 P1 Ir1 103.90(10) .
C16 P1 Ir1 119.98(13) .
C20 P1 Ir1 116.25(13) .
C2 C1 C6 120.7(3) .
C2 C1 Ir1 122.3(3) .
C6 C1 Ir1 116.8(3) .
C1 C2 O1 117.8(3) .
C1 C2 C3 121.1(4) .
O1 C2 C3 121.1(4) .
C2 C3 C4 117.9(4) .
C2 C3 H3 121.1 .
C4 C3 H3 121.1 .
C5 C4 C3 121.7(4) .
C5 C4 H4 119.2 .
C3 C4 H4 119.2 .
C4 C5 C6 120.1(4) .
C4 C5 H5 119.9 .
C6 C5 H5 119.9 .
C1 C6 C5 118.4(4) .
C1 C6 C7 114.8(3) .
C5 C6 C7 126.6(3) .
N1 C7 C8 120.5(4) .
N1 C7 C6 114.7(3) .
C8 C7 C6 124.6(3) .
C9 C8 C7 119.2(4) .
C9 C8 H8 120.4 .
C7 C8 H8 120.4 .
C10 C9 C8 119.2(4) .
C10 C9 H9 120.4 .
C8 C9 H9 120.4 .
C9 C10 C11 120.8(4) .
C9 C10 H10 119.6 .
C11 C10 H10 119.6 .
N1 C11 C10 119.1(4) .
N1 C11 C12 120.4(3) .
C10 C11 C12 120.3(3) .
C11 C12 C13 114.5(3) .
C11 C12 C15 107.1(3) .
C13 C12 C15 109.9(3) .
C11 C12 C14 110.0(3) .
C13 C12 C14 105.9(4) .
C15 C12 C14 109.3(3) .
C12 C13 H13A 109.5 .
C12 C13 H13B 109.5 .
H13A C13 H13B 109.5 .
C12 C13 H13C 109.5 .
H13A C13 H13C 109.5 .
H13B C13 H13C 109.5 .
C12 C14 H14A 109.5 .
C12 C14 H14B 109.5 .
H14A C14 H14B 109.5 .
C12 C14 H14C 109.5 .
H14A C14 H14C 109.5 .
H14B C14 H14C 109.5 .
C12 C15 H15A 109.5 .
C12 C15 H15B 109.5 .
H15A C15 H15B 109.5 .
C12 C15 H15C 109.5 .
H15A C15 H15C 109.5 .
H15B C15 H15C 109.5 .
C19 C16 C17 110.1(3) .
C19 C16 C18 110.6(3) .
C17 C16 C18 106.2(3) .
C19 C16 P1 108.8(3) .
C17 C16 P1 106.0(2) .
C18 C16 P1 115.0(3) .
C16 C17 H17A 109.5 .
C16 C17 H17B 109.5 .
H17A C17 H17B 109.5 .
C16 C17 H17C 109.5 .
H17A C17 H17C 109.5 .
H17B C17 H17C 109.5 .
C16 C18 H18A 109.5 .
C16 C18 H18B 109.5 .
H18A C18 H18B 109.5 .
C16 C18 H18C 109.5 .
H18A C18 H18C 109.5 .
H18B C18 H18C 109.5 .
C16 C19 H19A 109.5 .
C16 C19 H19B 109.5 .
H19A C19 H19B 109.5 .
C16 C19 H19C 109.5 .
H19A C19 H19C 109.5 .
H19B C19 H19C 109.5 .
C22' C20 C21 137.5(7) .
C22' C20 C23 60.3(7) .
C21 C20 C23 111.1(4) .
C22' C20 C21' 111.9(9) .
C21 C20 C21' 38.1(7) .
C23 C20 C21' 130.2(7) .
C22' C20 C22 47.9(7) .
C21 C20 C22 108.7(5) .
C23 C20 C22 105.8(4) .
C21' C20 C22 71.5(7) .
C22' C20 C23' 109.2(9) .
C21 C20 C23' 68.6(6) .
C23 C20 C23' 50.0(5) .
C21' C20 C23' 103.7(8) .
C22 C20 C23' 145.0(6) .
C22' C20 P1 111.4(6) .
C21 C20 P1 109.0(4) .
C23 C20 P1 116.7(3) .
C21' C20 P1 111.6(6) .
C22 C20 P1 105.1(3) .
C23' C20 P1 108.6(5) .
C20 C21 H21A 109.5 .
C20 C21 H21B 109.5 .
C20 C21 H21C 109.5 .
C20 C22 H22A 109.5 .
C20 C22 H22B 109.5 .
C20 C22 H22C 109.5 .
C20 C23 H23A 109.5 .
C20 C23 H23B 109.5 .
C20 C23 H23C 109.5 .
C20 C21' H21D 109.5 .
C20 C21' H21E 109.5 .
H21D C21' H21E 109.5 .
C20 C21' H21F 109.5 .
H21D C21' H21F 109.5 .
H21E C21' H21F 109.5 .
C20 C22' H22D 109.5 .
C20 C22' H22E 109.5 .
H22D C22' H22E 109.5 .
C20 C22' H22F 109.5 .
H22D C22' H22F 109.5 .
H22E C22' H22F 109.5 .
C20 C23' H23D 109.5 .
C20 C23' H23E 109.5 .
H23D C23' H23E 109.5 .
C20 C23' H23F 109.5 .
H23D C23' H23F 109.5 .
H23E C23' H23F 109.5 .
C24 C24 C25 119.4(4) 4_575
C24 C24 H24 120.3 4_575
C25 C24 H24 120.3 .
C26 C25 C24 119.7(7) .
C26 C25 H25 120.1 .
C24 C25 H25 120.1 .
C26 C26 C25 120.8(4) 4_575
C26 C26 H26 119.6 4_575
C25 C26 H26 119.6 .

loop_
_geom_bond_atom_site_label_1
_geom_bond_atom_site_label_2
_geom_bond_distance
_geom_bond_site_symmetry_2
Ir1 C1 1.939(4) .
Ir1 N1 2.114(3) .
Ir1 P1 2.2374(10) .
Ir1 Cl1 2.4769(9) .
Ir1 H1M 1.3796 .
N1 C11 1.339(5) .
N1 C7 1.367(4) .
O1 C2 1.391(5) .
O1 P1 1.672(3) .
P1 C16 1.866(4) .
P1 C20 1.882(4) .
C1 C2 1.387(5) .
C1 C6 1.397(5) .
C2 C3 1.392(5) .
C3 C4 1.401(6) .
C3 H3 0.9500 .
C4 C5 1.376(6) .
C4 H4 0.9500 .
C5 C6 1.409(5) .
C5 H5 0.9500 .
C6 C7 1.474(5) .
C7 C8 1.386(6) .
C8 C9 1.384(6) .
C8 H8 0.9500 .
C9 C10 1.373(6) .
C9 H9 0.9500 .
C10 C11 1.399(5) .
C10 H10 0.9500 .
C11 C12 1.523(5) .
C12 C13 1.525(6) .
C12 C15 1.535(6) .
C12 C14 1.539(5) .
C13 H13A 0.9800 .
C13 H13B 0.9800 .
C13 H13C 0.9800 .
C14 H14A 0.9800 .
C14 H14B 0.9800 .
C14 H14C 0.9800 .
C15 H15A 0.9800 .
C15 H15B 0.9800 .
C15 H15C 0.9800 .
C16 C19 1.532(6) .
C16 C17 1.537(5) .
C16 C18 1.543(5) .
C17 H17A 0.9800 .
C17 H17B 0.9800 .
C17 H17C 0.9800 .
C18 H18A 0.9800 .
C18 H18B 0.9800 .
C18 H18C 0.9800 .
C19 H19A 0.9800 .
C19 H19B 0.9800 .
C19 H19C 0.9800 .
C20 C22' 1.432(14) .
C20 C21 1.474(7) .
C20 C23 1.514(7) .
C20 C21' 1.554(15) .
C20 C22 1.572(7) .
C20 C23' 1.650(14) .
C21 H21A 0.9800 .
C21 H21B 0.9800 .
C21 H21C 0.9800 .
C22 H22A 0.9800 .
C22 H22B 0.9800 .
C22 H22C 0.9800 .
C23 H23A 0.9800 .
C23 H23B 0.9800 .
C23 H23C 0.9800 .
C21' H21D 0.9800 .
C21' H21E 0.9800 .
C21' H21F 0.9800 .
C22' H22D 0.9800 .
C22' H22E 0.9800 .
C22' H22F 0.9800 .
C23' H23D 0.9800 .
C23' H23E 0.9800 .
C23' H23F 0.9800 .
C24 C24 1.379(13) 4_575
C24 C25 1.396(8) .
C24 H24 0.9500 .
C25 C26 1.364(9) .
C25 H25 0.9500 .
C26 C26 1.354(14) 4_575
C26 H26 0.9500 .

loop_
_geom_torsion_atom_site_label_1
_geom_torsion_atom_site_label_2
_geom_torsion_atom_site_label_3
_geom_torsion_atom_site_label_4
_geom_torsion
_geom_torsion_site_symmetry_1
_geom_torsion_site_symmetry_4
C1 Ir1 N1 C11 -172.1(3) . .
P1 Ir1 N1 C11 -157.2(2) . .
Cl1 Ir1 N1 C11 83.5(3) . .
C1 Ir1 N1 C7 6.6(3) . .
P1 Ir1 N1 C7 21.5(4) . .
Cl1 Ir1 N1 C7 -97.8(2) . .
C2 O1 P1 C16 112.1(3) . .
C2 O1 P1 C20 -132.7(3) . .
C2 O1 P1 Ir1 -11.7(3) . .
C1 Ir1 P1 O1 9.20(14) . .
N1 Ir1 P1 O1 -5.7(3) . .
Cl1 Ir1 P1 O1 110.95(11) . .
C1 Ir1 P1 C16 -99.20(18) . .
N1 Ir1 P1 C16 -114.1(3) . .
Cl1 Ir1 P1 C16 2.55(15) . .
C1 Ir1 P1 C20 119.66(18) . .
N1 Ir1 P1 C20 104.8(3) . .
Cl1 Ir1 P1 C20 -138.59(15) . .
N1 Ir1 C1 C2 168.5(3) . .
P1 Ir1 C1 C2 -6.7(3) . .
Cl1 Ir1 C1 C2 -108.7(3) . .
N1 Ir1 C1 C6 -5.5(3) . .
P1 Ir1 C1 C6 179.3(3) . .
Cl1 Ir1 C1 C6 77.3(3) . .
C6 C1 C2 O1 174.7(3) . .
Ir1 C1 C2 O1 0.9(5) . .
C6 C1 C2 C3 -5.0(5) . .
Ir1 C1 C2 C3 -178.8(3) . .
P1 O1 C2 C1 8.2(4) . .
P1 O1 C2 C3 -172.0(3) . .
C1 C2 C3 C4 2.1(6) . .
O1 C2 C3 C4 -177.6(4) . .
C2 C3 C4 C5 1.1(6) . .
C3 C4 C5 C6 -1.4(6) . .
C2 C1 C6 C5 4.6(5) . .
Ir1 C1 C6 C5 178.7(3) . .
C2 C1 C6 C7 -170.5(3) . .
Ir1 C1 C6 C7 3.6(4) . .
C4 C5 C6 C1 -1.5(6) . .
C4 C5 C6 C7 173.0(4) . .
C11 N1 C7 C8 -2.6(6) . .
Ir1 N1 C7 C8 178.7(3) . .
C11 N1 C7 C6 172.3(3) . .
Ir1 N1 C7 C6 -6.4(4) . .
C1 C6 C7 N1 2.3(5) . .
C5 C6 C7 N1 -172.4(4) . .
C1 C6 C7 C8 176.9(4) . .
C5 C6 C7 C8 2.3(6) . .
N1 C7 C8 C9 1.8(6) . .
C6 C7 C8 C9 -172.6(4) . .
C7 C8 C9 C10 -0.1(6) . .
C8 C9 C10 C11 -0.9(6) . .
C7 N1 C11 C10 1.6(5) . .
Ir1 N1 C11 C10 -179.9(3) . .
C7 N1 C11 C12 176.6(3) . .
Ir1 N1 C11 C12 -4.9(5) . .
C9 C10 C11 N1 0.1(6) . .
C9 C10 C11 C12 -174.8(4) . .
N1 C11 C12 C13 19.5(5) . .
C10 C11 C12 C13 -165.6(4) . .
N1 C11 C12 C15 -102.7(4) . .
C10 C11 C12 C15 72.2(4) . .
N1 C11 C12 C14 138.6(4) . .
C10 C11 C12 C14 -46.5(5) . .
O1 P1 C16 C19 -178.1(3) . .
C20 P1 C16 C19 75.8(3) . .
Ir1 P1 C16 C19 -66.7(3) . .
O1 P1 C16 C17 -59.6(3) . .
C20 P1 C16 C17 -165.8(3) . .
Ir1 P1 C16 C17 51.8(3) . .
O1 P1 C16 C18 57.3(3) . .
C20 P1 C16 C18 -48.9(3) . .
Ir1 P1 C16 C18 168.7(2) . .
O1 P1 C20 C22' -150.0(7) . .
C16 P1 C20 C22' -45.9(8) . .
Ir1 P1 C20 C22' 98.1(7) . .
O1 P1 C20 C21 43.3(4) . .
C16 P1 C20 C21 147.5(4) . .
Ir1 P1 C20 C21 -68.6(4) . .
O1 P1 C20 C23 -83.5(4) . .
C16 P1 C20 C23 20.7(5) . .
Ir1 P1 C20 C23 164.6(4) . .
O1 P1 C20 C21' 84.0(7) . .
C16 P1 C20 C21' -171.8(7) . .
Ir1 P1 C20 C21' -27.9(7) . .
O1 P1 C20 C22 159.7(3) . .
C16 P1 C20 C22 -96.1(3) . .
Ir1 P1 C20 C22 47.8(3) . .
O1 P1 C20 C23' -29.7(5) . .
C16 P1 C20 C23' 74.5(6) . .
Ir1 P1 C20 C23' -141.6(5) . .
C24 C24 C25 C26 0.0(9) 4_575 .
C24 C25 C26 C26 -0.4(10) . 4_575
